data_1567700
loop_
_publ_author_name
'Zhang, Chun'
'Yang, Man'
'Qiu, Yanjie'
'Song, Meijun'
'Wang, Hongyan'
'Yang, Min'
'Xie, Wenlin'
'Wu, Jie'
'Ye, Shengqing'

_publ_section_title
;
 Alkoxysulfonyl Radical Species: Acquisition and Transformation towards
 Sulfonate Esters through Electrochemistry
;
_journal_name_full 'Chemical Science'
_journal_paper_doi 10.1039/D2SC04027A
_journal_year 2022
_chemical_formula_moiety 'C16 H18 O4 S'
_chemical_formula_sum 'C16 H18 O4 S'
_chemical_formula_weight 306.36
_space_group_crystal_system monoclinic
_space_group_IT_number 14
_space_group_name_Hall '-P 2yn'
_space_group_name_H-M_alt 'P 1 21/n 1'
_atom_sites_solution_hydrogens geom
_atom_sites_solution_primary dual
_audit_block_doi 10.5517/ccdc.csd.cc29kdmx
_audit_creation_date 2020-10-14
_audit_creation_method
;
Olex2 1.3
(compiled 2020.07.31 svn.rc2a77460 for OlexSys, GUI svn.r6145)
;
_audit_update_record
;
2021-12-31 deposited with the CCDC.	2022-09-29 downloaded from the CCDC.
;
_cell_angle_alpha 90
_cell_angle_beta 107.6160(10)
_cell_angle_gamma 90
_cell_formula_units_Z 4
_cell_length_a 9.1786(3)
_cell_length_b 18.5224(7)
_cell_length_c 9.2041(3)
_cell_measurement_reflns_used 9970
_cell_measurement_temperature 100
_cell_measurement_theta_max 28.28
_cell_measurement_theta_min 2.57
_cell_volume 1491.41(9)
_computing_cell_refinement 'SAINT V8.38A (Bruker, 2018)'
_computing_data_reduction 'SAINT V8.38A (Bruker, 2018)'
_computing_molecular_graphics 'Olex2 1.3 (Dolomanov et al., 2009)'
_computing_publication_material 'Olex2 1.3 (Dolomanov et al., 2009)'
_computing_structure_refinement 'SHELXL 2018/3 (Sheldrick, 2015)'
_computing_structure_solution 'SHELXT 2014/5 (Sheldrick, 2014)'
_diffrn_ambient_temperature 100
_diffrn_detector 'Bruker PHOTON 100 area detector'
_diffrn_detector_area_resol_mean 7.9
_diffrn_detector_type 'CMOS area detector'
_diffrn_measured_fraction_theta_full 1.000
_diffrn_measured_fraction_theta_max 0.998
_diffrn_measurement_device 'three-circle diffractometer'
_diffrn_measurement_device_type 'Bruker D8 VENTURE'
_diffrn_measurement_method '\w and \f scans'
_diffrn_radiation_monochromator 'mirror optics'
_diffrn_radiation_probe x-ray
_diffrn_radiation_type MoK\a
_diffrn_radiation_wavelength 0.71073
_diffrn_reflns_av_R_equivalents 0.0378
_diffrn_reflns_av_unetI/netI 0.0274
_diffrn_reflns_Laue_measured_fraction_full 1.000
_diffrn_reflns_Laue_measured_fraction_max 0.998
_diffrn_reflns_limit_h_max 10
_diffrn_reflns_limit_h_min -12
_diffrn_reflns_limit_k_max 24
_diffrn_reflns_limit_k_min -23
_diffrn_reflns_limit_l_max 12
_diffrn_reflns_limit_l_min -12
_diffrn_reflns_number 21765
_diffrn_reflns_point_group_measured_fraction_full 1.000
_diffrn_reflns_point_group_measured_fraction_max 0.998
_diffrn_reflns_theta_full 25.242
_diffrn_reflns_theta_max 28.316
_diffrn_reflns_theta_min 2.199
_diffrn_source 'microfocus sealed X-ray tube'
_diffrn_source_current 1.0
_diffrn_source_power 0.05
_diffrn_source_type 'Incoatec I\ms'
_diffrn_source_voltage 50.0
_diffrn_standards_number 0
_exptl_absorpt_coefficient_mu 0.230
_exptl_absorpt_correction_T_max 0.7457
_exptl_absorpt_correction_T_min 0.6971
_exptl_absorpt_correction_type multi-scan
_exptl_absorpt_process_details
;
SADABS-2016/2 (Bruker,2016/2) was used for absorption correction.
wR2(int) was 0.0929 before and 0.0542 after correction.
The Ratio of minimum to maximum transmission is 0.9348.
The \l/2 correction factor is Not present.
;
_exptl_crystal_colour colourless
_exptl_crystal_colour_primary colourless
_exptl_crystal_density_diffrn 1.364
_exptl_crystal_description block
_exptl_crystal_F_000 648
_exptl_crystal_size_max 0.33
_exptl_crystal_size_mid 0.29
_exptl_crystal_size_min 0.28
_refine_diff_density_max 0.408
_refine_diff_density_min -0.397
_refine_diff_density_rms 0.054
_refine_ls_extinction_coef 0.0085(11)
_refine_ls_extinction_expression Fc^*^=kFc[1+0.001xFc^2^\l^3^/sin(2\q)]^-1/4^
_refine_ls_extinction_method 'SHELXL-2018/3 (Sheldrick 2018)'
_refine_ls_goodness_of_fit_ref 1.026
_refine_ls_hydrogen_treatment constr
_refine_ls_matrix_type full
_refine_ls_number_parameters 193
_refine_ls_number_reflns 3708
_refine_ls_number_restraints 0
_refine_ls_restrained_S_all 1.026
_refine_ls_R_factor_all 0.0472
_refine_ls_R_factor_gt 0.0349
_refine_ls_shift/su_max 0.000
_refine_ls_shift/su_mean 0.000
_refine_ls_structure_factor_coef Fsqd
_refine_ls_weighting_details 'w=1/[\s^2^(Fo^2^)+(0.0400P)^2^+0.8921P] where P=(Fo^2^+2Fc^2^)/3'
_refine_ls_weighting_scheme calc
_refine_ls_wR_factor_gt 0.0831
_refine_ls_wR_factor_ref 0.0894
_reflns_Friedel_coverage 0.000
_reflns_number_gt 3062
_reflns_number_total 3708
_reflns_threshold_expression 'I > 2\s(I)'
_cod_data_source_file d2sc04027a2.cif
_cod_data_source_block cxy1479_0m
_cod_database_code 1567700
_shelx_shelxl_version_number 2018/3
_shelx_space_group_comment
;
The symmetry employed for this shelxl refinement is uniquely defined
by the following loop, which should always be used as a source of
symmetry information in preference to the above space-group names.
They are only intended as comments.
;
_olex2_refinement_description
;
1. Fixed Uiso
 At 1.2 times of:
  All C(H) groups, All C(H,H) groups
 At 1.5 times of:
  All C(H,H,H) groups
2.a Secondary CH2 refined with riding coordinates:
 C11(H11A,H11B)
2.b Aromatic/amide H refined with riding coordinates:
 C1(H1), C2(H2), C3(H3), C7(H7), C8(H8), C9(H9), C12(H12), C13(H13), C15(H15),
 C16(H16)
2.c Idealised Me refined as rotating group:
 C10(H10A,H10B,H10C), C14(H14A,H14B,H14C)
;
_olex2_submission_special_instructions 'No special instructions were received'

loop_
_space_group_symop_operation_xyz
'x, y, z'
'-x+1/2, y+1/2, -z+1/2'
'-x, -y, -z'
'x-1/2, -y-1/2, z-1/2'

loop_
_atom_site_label
_atom_site_type_symbol
_atom_site_fract_x
_atom_site_fract_y
_atom_site_fract_z
_atom_site_U_iso_or_equiv
_atom_site_adp_type
_atom_site_occupancy
_atom_site_site_symmetry_order
_atom_site_calc_flag
_atom_site_refinement_flags_posn
_atom_site_refinement_flags_adp
_atom_site_refinement_flags_occupancy
_atom_site_disorder_assembly
_atom_site_disorder_group
S1 S 0.76326(4) 0.25248(2) 0.11121(4) 0.01272(10) Uani 1 1 d . . . . .
O1 O 0.78796(12) 0.16911(5) 0.14143(12) 0.0184(2) Uani 1 1 d . . . . .
O2 O 0.77572(11) 0.41047(5) 0.21646(11) 0.0151(2) Uani 1 1 d . . . . .
O3 O 0.89011(12) 0.28136(6) 0.07058(12) 0.0191(2) Uani 1 1 d . . . . .
O4 O 0.61301(12) 0.25828(6) 0.00669(12) 0.0209(2) Uani 1 1 d . . . . .
C1 C 0.78433(17) 0.44017(8) 0.75924(17) 0.0198(3) Uani 1 1 d . . . . .
H1 H 0.799456 0.457828 0.859644 0.024 Uiso 1 1 calc R U . . .
C2 C 0.83236(17) 0.37153(8) 0.73689(16) 0.0189(3) Uani 1 1 d . . . . .
H2 H 0.880288 0.341907 0.822230 0.023 Uiso 1 1 calc R U . . .
C3 C 0.81084(16) 0.34545(8) 0.58947(16) 0.0152(3) Uani 1 1 d . . . . .
H3 H 0.845928 0.298501 0.575243 0.018 Uiso 1 1 calc R U . . .
C4 C 0.73865(15) 0.38756(7) 0.46377(15) 0.0122(3) Uani 1 1 d . . . . .
C5 C 0.70710(15) 0.36246(7) 0.29782(14) 0.0109(3) Uani 1 1 d . . . . .
C6 C 0.53459(15) 0.36591(7) 0.21839(15) 0.0111(3) Uani 1 1 d . . . . .
C7 C 0.47266(16) 0.40825(7) 0.08979(16) 0.0149(3) Uani 1 1 d . . . . .
H7 H 0.538152 0.435963 0.048992 0.018 Uiso 1 1 calc R U . . .
C8 C 0.31534(17) 0.41031(8) 0.02044(17) 0.0191(3) Uani 1 1 d . . . . .
H8 H 0.274112 0.439391 -0.067457 0.023 Uiso 1 1 calc R U . . .
C9 C 0.21842(16) 0.37021(8) 0.07877(17) 0.0188(3) Uani 1 1 d . . . . .
H9 H 0.111111 0.371475 0.030758 0.023 Uiso 1 1 calc R U . . .
C10 C 0.94458(17) 0.14224(8) 0.19787(17) 0.0208(3) Uani 1 1 d . . . . .
H10A H 0.990740 0.142343 0.114780 0.031 Uiso 1 1 calc R U . . .
H10B H 0.943943 0.092907 0.236141 0.031 Uiso 1 1 calc R U . . .
H10C H 1.004183 0.173440 0.280553 0.031 Uiso 1 1 calc R U . . .
C11 C 0.76712(15) 0.28438(7) 0.29435(14) 0.0115(3) Uani 1 1 d . . . . .
H11A H 0.705111 0.251409 0.336413 0.014 Uiso 1 1 calc R U . . .
H11B H 0.873713 0.282024 0.362334 0.014 Uiso 1 1 calc R U . . .
C12 C 0.43586(15) 0.32602(7) 0.27733(16) 0.0133(3) Uani 1 1 d . . . . .
H12 H 0.476551 0.297217 0.365746 0.016 Uiso 1 1 calc R U . . .
C13 C 0.27913(16) 0.32819(8) 0.20777(17) 0.0169(3) Uani 1 1 d . . . . .
H13 H 0.213137 0.300821 0.248557 0.020 Uiso 1 1 calc R U . . .
C14 C 0.93496(16) 0.42453(8) 0.28515(18) 0.0203(3) Uani 1 1 d . . . . .
H14A H 0.949966 0.450074 0.381822 0.030 Uiso 1 1 calc R U . . .
H14B H 0.972962 0.454392 0.216489 0.030 Uiso 1 1 calc R U . . .
H14C H 0.991094 0.378754 0.304212 0.030 Uiso 1 1 calc R U . . .
C15 C 0.71382(17) 0.48325(8) 0.63425(18) 0.0200(3) Uani 1 1 d . . . . .
H15 H 0.681557 0.530693 0.648965 0.024 Uiso 1 1 calc R U . . .
C16 C 0.69060(16) 0.45696(8) 0.48808(17) 0.0171(3) Uani 1 1 d . . . . .
H16 H 0.641289 0.486517 0.403057 0.020 Uiso 1 1 calc R U . . .

loop_
_atom_site_aniso_label
_atom_site_aniso_U_11
_atom_site_aniso_U_22
_atom_site_aniso_U_33
_atom_site_aniso_U_23
_atom_site_aniso_U_13
_atom_site_aniso_U_12
S1 0.01097(17) 0.01582(17) 0.01088(16) -0.00211(12) 0.00256(12) 0.00046(12)
O1 0.0162(5) 0.0149(5) 0.0239(5) -0.0047(4) 0.0057(4) 0.0005(4)
O2 0.0109(5) 0.0172(5) 0.0175(5) 0.0046(4) 0.0048(4) -0.0026(4)
O3 0.0192(5) 0.0234(5) 0.0179(5) -0.0020(4) 0.0101(4) -0.0020(4)
O4 0.0149(5) 0.0286(6) 0.0152(5) -0.0049(4) -0.0012(4) 0.0029(4)
C1 0.0172(7) 0.0250(8) 0.0172(7) -0.0096(6) 0.0054(6) -0.0053(6)
C2 0.0197(7) 0.0221(7) 0.0128(7) -0.0006(6) 0.0017(6) -0.0016(6)
C3 0.0155(7) 0.0148(6) 0.0149(7) -0.0008(5) 0.0040(5) 0.0011(5)
C4 0.0089(6) 0.0136(6) 0.0141(6) -0.0018(5) 0.0036(5) -0.0020(5)
C5 0.0102(6) 0.0115(6) 0.0111(6) 0.0012(5) 0.0034(5) 0.0002(5)
C6 0.0100(6) 0.0108(6) 0.0123(6) -0.0025(5) 0.0030(5) 0.0004(5)
C7 0.0149(7) 0.0160(7) 0.0142(6) 0.0013(5) 0.0048(5) 0.0020(5)
C8 0.0179(7) 0.0228(7) 0.0138(7) 0.0001(6) 0.0005(6) 0.0067(6)
C9 0.0097(6) 0.0239(7) 0.0204(7) -0.0091(6) 0.0011(5) 0.0013(5)
C10 0.0205(8) 0.0222(7) 0.0192(7) 0.0008(6) 0.0051(6) 0.0090(6)
C11 0.0113(6) 0.0137(6) 0.0095(6) -0.0001(5) 0.0032(5) 0.0015(5)
C12 0.0137(7) 0.0122(6) 0.0143(6) -0.0021(5) 0.0045(5) -0.0006(5)
C13 0.0130(7) 0.0179(7) 0.0214(7) -0.0070(6) 0.0076(6) -0.0031(5)
C14 0.0122(7) 0.0249(8) 0.0246(8) -0.0008(6) 0.0066(6) -0.0054(6)
C15 0.0160(7) 0.0167(7) 0.0262(8) -0.0086(6) 0.0045(6) -0.0002(5)
C16 0.0154(7) 0.0143(7) 0.0194(7) -0.0015(6) 0.0022(6) 0.0009(5)

loop_
_atom_type_symbol
_atom_type_description
_atom_type_scat_dispersion_real
_atom_type_scat_dispersion_imag
_atom_type_scat_source
C C 0.0033 0.0016 'International Tables Vol C Tables 4.2.6.8 and 6.1.1.4'
H H 0.0000 0.0000 'International Tables Vol C Tables 4.2.6.8 and 6.1.1.4'
O O 0.0106 0.0060 'International Tables Vol C Tables 4.2.6.8 and 6.1.1.4'
S S 0.1246 0.1234 'International Tables Vol C Tables 4.2.6.8 and 6.1.1.4'

loop_
_geom_angle_atom_site_label_1
_geom_angle_atom_site_label_2
_geom_angle_atom_site_label_3
_geom_angle
_geom_angle_site_symmetry_1
_geom_angle_site_symmetry_3
_geom_angle_publ_flag
O1 S1 C11 101.44(6) . . ?
O3 S1 O1 109.16(6) . . ?
O3 S1 C11 109.86(6) . . ?
O4 S1 O1 104.55(6) . . ?
O4 S1 O3 119.52(7) . . ?
O4 S1 C11 110.63(6) . . ?
C10 O1 S1 118.11(9) . . ?
C5 O2 C14 115.86(10) . . ?
C2 C1 H1 120.2 . . ?
C2 C1 C15 119.68(13) . . ?
C15 C1 H1 120.2 . . ?
C1 C2 H2 119.8 . . ?
C1 C2 C3 120.36(14) . . ?
C3 C2 H2 119.8 . . ?
C2 C3 H3 119.8 . . ?
C4 C3 C2 120.49(13) . . ?
C4 C3 H3 119.8 . . ?
C3 C4 C5 123.88(12) . . ?
C3 C4 C16 118.54(13) . . ?
C16 C4 C5 117.58(12) . . ?
O2 C5 C4 110.65(10) . . ?
O2 C5 C6 106.29(10) . . ?
O2 C5 C11 110.76(10) . . ?
C4 C5 C11 109.93(10) . . ?
C6 C5 C4 108.56(10) . . ?
C6 C5 C11 110.57(10) . . ?
C7 C6 C5 121.83(12) . . ?
C7 C6 C12 118.82(12) . . ?
C12 C6 C5 119.35(12) . . ?
C6 C7 H7 119.8 . . ?
C6 C7 C8 120.42(13) . . ?
C8 C7 H7 119.8 . . ?
C7 C8 H8 119.8 . . ?
C9 C8 C7 120.42(13) . . ?
C9 C8 H8 119.8 . . ?
C8 C9 H9 120.2 . . ?
C8 C9 C13 119.57(13) . . ?
C13 C9 H9 120.2 . . ?
O1 C10 H10A 109.5 . . ?
O1 C10 H10B 109.5 . . ?
O1 C10 H10C 109.5 . . ?
H10A C10 H10B 109.5 . . ?
H10A C10 H10C 109.5 . . ?
H10B C10 H10C 109.5 . . ?
S1 C11 H11A 108.5 . . ?
S1 C11 H11B 108.5 . . ?
C5 C11 S1 115.11(9) . . ?
C5 C11 H11A 108.5 . . ?
C5 C11 H11B 108.5 . . ?
H11A C11 H11B 107.5 . . ?
C6 C12 H12 119.7 . . ?
C13 C12 C6 120.57(13) . . ?
C13 C12 H12 119.7 . . ?
C9 C13 H13 119.9 . . ?
C12 C13 C9 120.20(13) . . ?
C12 C13 H13 119.9 . . ?
O2 C14 H14A 109.5 . . ?
O2 C14 H14B 109.5 . . ?
O2 C14 H14C 109.5 . . ?
H14A C14 H14B 109.5 . . ?
H14A C14 H14C 109.5 . . ?
H14B C14 H14C 109.5 . . ?
C1 C15 H15 120.0 . . ?
C16 C15 C1 119.92(14) . . ?
C16 C15 H15 120.0 . . ?
C4 C16 H16 119.5 . . ?
C15 C16 C4 121.00(13) . . ?
C15 C16 H16 119.5 . . ?

loop_
_geom_bond_atom_site_label_1
_geom_bond_atom_site_label_2
_geom_bond_distance
_geom_bond_site_symmetry_2
_geom_bond_publ_flag
S1 O1 1.5732(10) . ?
S1 O3 1.4301(10) . ?
S1 O4 1.4269(10) . ?
S1 C11 1.7764(13) . ?
O1 C10 1.4602(17) . ?
O2 C5 1.4261(15) . ?
O2 C14 1.4299(17) . ?
C1 H1 0.9500 . ?
C1 C2 1.381(2) . ?
C1 C15 1.389(2) . ?
C2 H2 0.9500 . ?
C2 C3 1.397(2) . ?
C3 H3 0.9500 . ?
C3 C4 1.3864(19) . ?
C4 C5 1.5379(18) . ?
C4 C16 1.3989(19) . ?
C5 C6 1.5314(18) . ?
C5 C11 1.5514(18) . ?
C6 C7 1.3899(19) . ?
C6 C12 1.3996(19) . ?
C7 H7 0.9500 . ?
C7 C8 1.391(2) . ?
C8 H8 0.9500 . ?
C8 C9 1.386(2) . ?
C9 H9 0.9500 . ?
C9 C13 1.388(2) . ?
C10 H10A 0.9800 . ?
C10 H10B 0.9800 . ?
C10 H10C 0.9800 . ?
C11 H11A 0.9900 . ?
C11 H11B 0.9900 . ?
C12 H12 0.9500 . ?
C12 C13 1.3869(19) . ?
C13 H13 0.9500 . ?
C14 H14A 0.9800 . ?
C14 H14B 0.9800 . ?
C14 H14C 0.9800 . ?
C15 H15 0.9500 . ?
C15 C16 1.385(2) . ?
C16 H16 0.9500 . ?

loop_
_geom_torsion_atom_site_label_1
_geom_torsion_atom_site_label_2
_geom_torsion_atom_site_label_3
_geom_torsion_atom_site_label_4
_geom_torsion
_geom_torsion_site_symmetry_1
_geom_torsion_site_symmetry_2
_geom_torsion_site_symmetry_3
_geom_torsion_site_symmetry_4
_geom_torsion_publ_flag
O1 S1 C11 C5 -165.77(9) . . . . ?
O2 C5 C6 C7 1.79(16) . . . . ?
O2 C5 C6 C12 -177.54(11) . . . . ?
O2 C5 C11 S1 -48.94(13) . . . . ?
O3 S1 O1 C10 29.40(12) . . . . ?
O3 S1 C11 C5 78.81(11) . . . . ?
O4 S1 O1 C10 158.38(10) . . . . ?
O4 S1 C11 C5 -55.28(11) . . . . ?
C1 C2 C3 C4 -1.1(2) . . . . ?
C1 C15 C16 C4 -0.7(2) . . . . ?
C2 C1 C15 C16 0.7(2) . . . . ?
C2 C3 C4 C5 -178.57(13) . . . . ?
C2 C3 C4 C16 1.1(2) . . . . ?
C3 C4 C5 O2 -122.46(13) . . . . ?
C3 C4 C5 C6 121.27(14) . . . . ?
C3 C4 C5 C11 0.20(17) . . . . ?
C3 C4 C16 C15 -0.2(2) . . . . ?
C4 C5 C6 C7 120.84(13) . . . . ?
C4 C5 C6 C12 -58.49(15) . . . . ?
C4 C5 C11 S1 -171.53(9) . . . . ?
C5 C4 C16 C15 179.50(13) . . . . ?
C5 C6 C7 C8 -179.88(12) . . . . ?
C5 C6 C12 C13 179.95(12) . . . . ?
C6 C5 C11 S1 68.62(12) . . . . ?
C6 C7 C8 C9 0.0(2) . . . . ?
C6 C12 C13 C9 -0.1(2) . . . . ?
C7 C6 C12 C13 0.6(2) . . . . ?
C7 C8 C9 C13 0.4(2) . . . . ?
C8 C9 C13 C12 -0.4(2) . . . . ?
C11 S1 O1 C10 -86.53(11) . . . . ?
C11 C5 C6 C7 -118.49(13) . . . . ?
C11 C5 C6 C12 62.19(15) . . . . ?
C12 C6 C7 C8 -0.6(2) . . . . ?
C14 O2 C5 C4 52.89(14) . . . . ?
C14 O2 C5 C6 170.56(11) . . . . ?
C14 O2 C5 C11 -69.28(14) . . . . ?
C15 C1 C2 C3 0.2(2) . . . . ?
C16 C4 C5 O2 57.83(15) . . . . ?
C16 C4 C5 C6 -58.44(15) . . . . ?
C16 C4 C5 C11 -179.51(12) . . . . ?
